data_4336545
loop_
_publ_author_name
'Wei Su'
'Quanquan Qian'
'Peiyuan Li'
'Xiaolin Lei'
'Qi Xiao'
'Shan Huang'
'Chusheng Huang'
'Jianguo Cui'

_publ_contact_author_address
; 
College of Chemistry and Life Science, 
Guangxi Teachers Education University, 
Nanning, China
;
_publ_contact_author_email suwmail@163.com
_publ_contact_author_name 'Wei Su'
_publ_section_title
;
 Synthesis, Characterization, and Anticancer Activity of a Series of
 Ketone-N4-Substituted Thiosemicarbazones and Their Ruthenium(II) Arene
 Complexes
;
_journal_name_full 'Inorganic Chemistry'
_journal_page_first 12440
_journal_page_last 12449
_journal_paper_doi 10.1021/ic401362s
_journal_volume 52
_journal_year 2013
_chemical_formula_moiety 'C20 H27 Cl N3 Ru S, Cl, C H Cl3'
_chemical_formula_sum 'C21 H0.5 Cl5 N3 Ru S'
_chemical_formula_weight 605.12
_chemical_name_systematic
;
 ? 
;
_space_group_crystal_system triclinic
_space_group_IT_number 2
_space_group_name_Hall '-P 1'
_space_group_name_H-M_alt 'P -1'
_symmetry_space_group_name_Hall '-P 1'
_symmetry_space_group_name_H-M 'P -1'
_atom_sites_solution_hydrogens geom
_atom_sites_solution_primary direct
_atom_sites_solution_secondary difmap
_audit_creation_date 2012-07-04
_audit_creation_method
;
  Olex2 1.1
  (compiled 2011.02.15 svn.r1672, GUI svn.r3494)
;
_cell_angle_alpha 106.537(4)
_cell_angle_beta 102.353(4)
_cell_angle_gamma 107.465(4)
_cell_formula_units_Z 2
_cell_length_a 9.9135(5)
_cell_length_b 11.8264(5)
_cell_length_c 12.9485(5)
_cell_measurement_reflns_used 4429
_cell_measurement_temperature 293(2)
_cell_measurement_theta_max 28.6400
_cell_measurement_theta_min 2.9134
_cell_volume 1311.72(12)
_computing_cell_refinement
;
CrysAlisPro, Agilent Technologies,
Version 1.171.35.21 (release 20-01-2012 CrysAlis171 .NET)
(compiled Jan 23 2012,18:06:46)
;
_computing_data_collection
;
CrysAlisPro, Agilent Technologies,
Version 1.171.35.21 (release 20-01-2012 CrysAlis171 .NET)
(compiled Jan 23 2012,18:06:46)
;
_computing_data_reduction
;
CrysAlisPro, Agilent Technologies,
Version 1.171.35.21 (release 20-01-2012 CrysAlis171 .NET)
(compiled Jan 23 2012,18:06:46)
;
_computing_molecular_graphics
;
O. V. Dolomanov, L. J. Bourhis, R. J. Gildea, J. A. K. Howard and H. Puschmann,
OLEX2: a complete structure solution, refinement and analysis program.
J. Appl. Cryst. (2009). 42, 339-341.
;
_computing_publication_material
;
O. V. Dolomanov, L. J. Bourhis, R. J. Gildea, J. A. K. Howard and H. Puschmann,
OLEX2: a complete structure solution, refinement and analysis program.
J. Appl. Cryst. (2009). 42, 339-341.
;
_computing_structure_refinement 'SHELXL-97 (Sheldrick, 1997)'
_computing_structure_solution 'A short history of SHELX (Sheldrick, 2007)/Bruker'
_diffrn_ambient_temperature 293(2)
_diffrn_detector_area_resol_mean 16.1623
_diffrn_measured_fraction_theta_full 0.999
_diffrn_measured_fraction_theta_max 0.999
_diffrn_measurement_details
;
  1 omega  -13.00   25.00   1.0000    2.8200
omega____ theta____ kappa____ phi______ frames
    -      -19.3361  -99.0000  150.0000 38

  2 omega   -1.00   92.00   1.0000    2.8200
omega____ theta____ kappa____ phi______ frames
    -       22.9299   57.0000   30.0000 93

  3 omega  -49.00   50.00   1.0000    2.8200
omega____ theta____ kappa____ phi______ frames
    -       22.9299  -44.0000  111.0000 99

  4 omega   -8.00   54.00   1.0000    2.8200
omega____ theta____ kappa____ phi______ frames
    -       22.9299  -99.0000   90.0000 62

  5 omega  -48.00   46.00   1.0000    2.8200
omega____ theta____ kappa____ phi______ frames
    -       22.9299  -57.0000 -120.0000 94

  6 omega   -1.00   85.00   1.0000    2.8200
omega____ theta____ kappa____ phi______ frames
    -       22.9299   57.0000  -90.0000 86
;
_diffrn_measurement_device_type 'SuperNova, Single source at offset), Eos'
_diffrn_measurement_method '\w scans'
_diffrn_orient_matrix_UB_11 -0.0332768000
_diffrn_orient_matrix_UB_12 0.0291371000
_diffrn_orient_matrix_UB_13 -0.0331029000
_diffrn_orient_matrix_UB_21 0.0704260000
_diffrn_orient_matrix_UB_22 0.0318737000
_diffrn_orient_matrix_UB_23 -0.0042836000
_diffrn_orient_matrix_UB_31 -0.0153020000
_diffrn_orient_matrix_UB_32 -0.0522749000
_diffrn_orient_matrix_UB_33 -0.0504285000
_diffrn_radiation_monochromator mirror
_diffrn_radiation_type 'Mo K\a'
_diffrn_radiation_wavelength 0.7107
_diffrn_reflns_av_R_equivalents 0.0392
_diffrn_reflns_av_unetI/netI 0.0663
_diffrn_reflns_limit_h_max 12
_diffrn_reflns_limit_h_min -11
_diffrn_reflns_limit_k_max 14
_diffrn_reflns_limit_k_min -14
_diffrn_reflns_limit_l_max 16
_diffrn_reflns_limit_l_min -16
_diffrn_reflns_number 10993
_diffrn_reflns_theta_full 26.37
_diffrn_reflns_theta_max 26.37
_diffrn_reflns_theta_min 2.92
_diffrn_source 'SuperNova (Mo) x-ray Source'
_exptl_absorpt_coefficient_mu 1.199
_exptl_absorpt_correction_T_max 1.00000
_exptl_absorpt_correction_T_min 0.97594
_exptl_absorpt_correction_type multi-scan
_exptl_absorpt_process_details
;
CrysAlisPro, Agilent Technologies,
Version 1.171.35.21 (release 20-01-2012 CrysAlis171 .NET)
(compiled Jan 23 2012,18:06:46)
empirical absorption correction using spherical harmonics,
 implemented in SCALE3 ABSPACK scaling algorithm.
;
_exptl_crystal_density_diffrn 1.532
_exptl_crystal_F_000 585
_exptl_crystal_size_max 0.25
_exptl_crystal_size_mid 0.19
_exptl_crystal_size_min 0.08
_refine_diff_density_max 0.626
_refine_diff_density_min -0.614
_refine_diff_density_rms 0.087
_refine_ls_extinction_method none
_refine_ls_goodness_of_fit_ref 1.036
_refine_ls_hydrogen_treatment mixed
_refine_ls_matrix_type full
_refine_ls_number_parameters 285
_refine_ls_number_reflns 5379
_refine_ls_number_restraints 0
_refine_ls_restrained_S_all 1.036
_refine_ls_R_factor_all 0.0583
_refine_ls_R_factor_gt 0.0441
_refine_ls_shift/su_max 0.002
_refine_ls_shift/su_mean 0.000
_refine_ls_structure_factor_coef Fsqd
_refine_ls_weighting_details 'calc w=1/[\s^2^(Fo^2^)+(0.0258P)^2^+0.4655P] where P=(Fo^2^+2Fc^2^)/3'
_refine_ls_weighting_scheme calc
_refine_ls_wR_factor_gt 0.0809
_refine_ls_wR_factor_ref 0.0922
_reflns_number_gt 4332
_reflns_number_total 5379
_reflns_threshold_expression >2sigma(I)
_cod_data_source_file ic401362s_si_001_7.cif
_cod_data_source_block 941658
_cod_original_cell_volume 1311.71(10)
_cod_original_formula_sum 'C21 H0.50 Cl5 N3 Ru S'
_cod_database_code 4336545
_reflns_odcompleteness_completeness 99.87
_reflns_odcompleteness_iscentric 1
_reflns_odcompleteness_theta 26.32

loop_
_space_group_symop_id
_space_group_symop_operation_xyz
1 'x, y, z'
2 '-x, -y, -z'

loop_
_atom_site_label
_atom_site_type_symbol
_atom_site_fract_x
_atom_site_fract_y
_atom_site_fract_z
_atom_site_U_iso_or_equiv
_atom_site_adp_type
_atom_site_occupancy
_atom_site_symmetry_multiplicity
_atom_site_calc_flag
_atom_site_refinement_flags
Ru1 Ru 0.51717(3) 0.24232(3) 0.12693(2) 0.03124(10) Uani 1 1 d .
Cl1 Cl 0.72289(11) 0.17365(9) 0.13303(8) 0.0438(2) Uani 1 1 d .
Cl2 Cl 0.44805(14) 0.66914(11) 0.37153(9) 0.0616(3) Uani 1 1 d .
Cl3 Cl 0.70510(16) -0.05653(12) 0.35805(10) 0.0709(4) Uani 1 1 d .
Cl4 Cl 0.84642(17) 0.21793(13) 0.47081(11) 0.0826(4) Uani 1 1 d .
Cl5 Cl 0.9989(2) 0.07921(18) 0.3580(2) 0.1373(8) Uani 1 1 d .
S1 S 0.40920(12) 0.07344(9) 0.18279(8) 0.0410(2) Uani 1 1 d .
N1 N 0.4080(4) 0.1018(3) 0.3922(3) 0.0496(9) Uani 1 1 d .
H1 H 0.4345 0.1482 0.4632 0.060 Uiso 1 1 calc R
N2 N 0.5367(3) 0.2827(3) 0.3713(2) 0.0383(8) Uani 1 1 d .
H2 H 0.5461 0.3256 0.4402 0.046 Uiso 1 1 calc R
N3 N 0.6087(3) 0.3444(3) 0.3093(2) 0.0320(7) Uani 1 1 d .
C1 C 0.3159(6) -0.0332(4) 0.3538(4) 0.0647(14) Uani 1 1 d .
H1A H 0.2247 -0.0536 0.2953 0.097 Uiso 1 1 calc R
H1B H 0.2930 -0.0522 0.4169 0.097 Uiso 1 1 calc R
H1C H 0.3692 -0.0831 0.3239 0.097 Uiso 1 1 calc R
C2 C 0.4527(4) 0.1564(4) 0.3239(3) 0.0383(9) Uani 1 1 d .
C3 C 0.7061(4) 0.4595(3) 0.3671(3) 0.0364(9) Uani 1 1 d .
C4 C 0.7366(6) 0.5287(4) 0.4914(3) 0.0645(14) Uani 1 1 d .
H4A H 0.6462 0.5342 0.5035 0.097 Uiso 1 1 calc R
H4B H 0.8114 0.6132 0.5164 0.097 Uiso 1 1 calc R
H4C H 0.7719 0.4829 0.5341 0.097 Uiso 1 1 calc R
C5 C 0.7980(4) 0.5291(3) 0.3123(3) 0.0384(9) Uani 1 1 d .
C6 C 0.7872(5) 0.6398(4) 0.3025(3) 0.0497(11) Uani 1 1 d .
H6 H 0.7180 0.6689 0.3273 0.060 Uiso 1 1 calc R
C7 C 0.8796(6) 0.7069(4) 0.2556(4) 0.0648(14) Uani 1 1 d .
H7 H 0.8697 0.7793 0.2460 0.078 Uiso 1 1 calc R
C8 C 0.9855(6) 0.6671(4) 0.2234(4) 0.0694(15) Uani 1 1 d .
H8 H 1.0473 0.7129 0.1922 0.083 Uiso 1 1 calc R
C9 C 1.0015(5) 0.5610(4) 0.2365(4) 0.0661(14) Uani 1 1 d .
H9 H 1.0755 0.5357 0.2163 0.079 Uiso 1 1 calc R
C10 C 0.9055(5) 0.4907(4) 0.2805(4) 0.0527(11) Uani 1 1 d .
H10 H 0.9145 0.4173 0.2883 0.063 Uiso 1 1 calc R
C11 C 0.6886(6) 0.3249(5) -0.0605(4) 0.0713(15) Uani 1 1 d .
H11A H 0.7667 0.4059 -0.0108 0.107 Uiso 1 1 calc R
H11B H 0.6589 0.3245 -0.1363 0.107 Uiso 1 1 calc R
H11C H 0.7246 0.2579 -0.0613 0.107 Uiso 1 1 calc R
C12 C 0.5568(5) 0.3038(4) -0.0186(3) 0.0438(10) Uani 1 1 d .
C13 C 0.5417(5) 0.4018(4) 0.0628(3) 0.0485(11) Uani 1 1 d .
H13 H 0.6135 0.4845 0.0902 0.058 Uiso 1 1 calc R
C14 C 0.4188(5) 0.3779(4) 0.1046(3) 0.0468(10) Uani 1 1 d .
H14 H 0.4150 0.4441 0.1620 0.056 Uiso 1 1 calc R
C15 C 0.3027(4) 0.2563(4) 0.0610(3) 0.0440(10) Uani 1 1 d .
C16 C 0.3201(4) 0.1571(4) -0.0213(3) 0.0397(9) Uani 1 1 d .
H16 H 0.2461 0.0751 -0.0517 0.048 Uiso 1 1 calc R
C17 C 0.4441(4) 0.1793(4) -0.0574(3) 0.0411(10) Uani 1 1 d .
H17 H 0.4538 0.1111 -0.1082 0.049 Uiso 1 1 calc R
C18 C 0.1636(5) 0.2256(6) 0.0957(4) 0.0699(15) Uani 1 1 d .
H18 H 0.1417 0.1389 0.0950 0.084 Uiso 1 1 calc R
C19 C 0.0365(7) 0.2136(9) 0.0104(5) 0.147(4) Uani 1 1 d .
H19A H 0.0480 0.2960 0.0073 0.221 Uiso 1 1 calc R
H19B H -0.0523 0.1804 0.0289 0.221 Uiso 1 1 calc R
H19C H 0.0282 0.1564 -0.0623 0.221 Uiso 1 1 calc R
C20 C 0.1874(6) 0.3051(5) 0.2165(4) 0.0763(16) Uani 1 1 d .
H20A H 0.2603 0.2910 0.2678 0.114 Uiso 1 1 calc R
H20B H 0.0946 0.2812 0.2320 0.114 Uiso 1 1 calc R
H20C H 0.2224 0.3939 0.2269 0.114 Uiso 1 1 calc R
C21 C 0.8269(6) 0.0855(4) 0.3574(4) 0.0628(13) Uani 1 1 d .
H21 H 0.7827 0.0950 0.2867 0.075 Uiso 1 1 calc R

loop_
_atom_site_aniso_label
_atom_site_aniso_U_11
_atom_site_aniso_U_22
_atom_site_aniso_U_33
_atom_site_aniso_U_23
_atom_site_aniso_U_13
_atom_site_aniso_U_12
Ru1 0.03523(19) 0.02945(16) 0.02891(18) 0.01018(13) 0.01047(14) 0.01301(14)
Cl1 0.0466(6) 0.0484(6) 0.0487(6) 0.0226(5) 0.0199(5) 0.0274(5)
Cl2 0.0683(8) 0.0628(7) 0.0433(6) 0.0160(5) 0.0228(6) 0.0121(6)
Cl3 0.0840(10) 0.0599(7) 0.0585(7) 0.0217(6) 0.0209(7) 0.0163(7)
Cl4 0.0937(11) 0.0620(8) 0.0747(9) 0.0150(7) 0.0138(8) 0.0266(8)
Cl5 0.1065(15) 0.0963(13) 0.247(2) 0.0735(15) 0.1010(16) 0.0505(12)
S1 0.0508(6) 0.0295(5) 0.0375(5) 0.0104(4) 0.0172(5) 0.0088(5)
N1 0.061(2) 0.0406(19) 0.041(2) 0.0163(16) 0.0215(18) 0.0074(18)
N2 0.046(2) 0.0335(17) 0.0299(17) 0.0103(14) 0.0152(15) 0.0081(15)
N3 0.0335(17) 0.0320(16) 0.0298(16) 0.0113(13) 0.0097(14) 0.0127(14)
C1 0.081(4) 0.046(3) 0.065(3) 0.028(2) 0.036(3) 0.006(3)
C2 0.039(2) 0.037(2) 0.042(2) 0.0159(18) 0.0167(19) 0.0141(19)
C3 0.038(2) 0.0316(19) 0.033(2) 0.0095(16) 0.0068(17) 0.0092(18)
C4 0.082(4) 0.044(3) 0.038(2) 0.004(2) 0.018(2) -0.003(2)
C5 0.039(2) 0.0304(19) 0.035(2) 0.0086(17) 0.0095(18) 0.0046(18)
C6 0.056(3) 0.041(2) 0.054(3) 0.018(2) 0.023(2) 0.018(2)
C7 0.084(4) 0.036(2) 0.072(3) 0.025(2) 0.031(3) 0.011(3)
C8 0.076(4) 0.048(3) 0.073(3) 0.021(3) 0.039(3) 0.000(3)
C9 0.055(3) 0.055(3) 0.085(4) 0.017(3) 0.038(3) 0.016(3)
C10 0.052(3) 0.037(2) 0.065(3) 0.015(2) 0.023(2) 0.012(2)
C11 0.071(4) 0.100(4) 0.061(3) 0.048(3) 0.033(3) 0.032(3)
C12 0.045(2) 0.058(3) 0.032(2) 0.025(2) 0.0095(19) 0.020(2)
C13 0.068(3) 0.038(2) 0.037(2) 0.0204(19) 0.003(2) 0.020(2)
C14 0.060(3) 0.043(2) 0.042(2) 0.016(2) 0.011(2) 0.031(2)
C15 0.037(2) 0.060(3) 0.039(2) 0.015(2) 0.0099(19) 0.029(2)
C16 0.039(2) 0.040(2) 0.029(2) 0.0061(17) -0.0003(17) 0.0137(19)
C17 0.045(2) 0.053(2) 0.026(2) 0.0115(18) 0.0078(18) 0.025(2)
C18 0.049(3) 0.122(5) 0.048(3) 0.026(3) 0.019(2) 0.048(3)
C19 0.063(4) 0.295(11) 0.101(5) 0.084(6) 0.042(4) 0.074(6)
C20 0.082(4) 0.100(4) 0.068(3) 0.029(3) 0.042(3) 0.053(4)
C21 0.079(4) 0.061(3) 0.053(3) 0.026(2) 0.021(3) 0.028(3)

loop_
_atom_type_symbol
_atom_type_description
_atom_type_scat_dispersion_real
_atom_type_scat_dispersion_imag
_atom_type_scat_source
C C 0.0033 0.0016 'International Tables Vol C Tables 4.2.6.8 and 6.1.1.4'
Cl Cl 0.1484 0.1585 'International Tables Vol C Tables 4.2.6.8 and 6.1.1.4'
N N 0.0061 0.0033 'International Tables Vol C Tables 4.2.6.8 and 6.1.1.4'
Ru Ru -1.2594 0.8363 'International Tables Vol C Tables 4.2.6.8 and 6.1.1.4'
S S 0.1246 0.1234 'International Tables Vol C Tables 4.2.6.8 and 6.1.1.4'
H H 0.0000 0.0000 'International Tables Vol C Tables 4.2.6.8 and 6.1.1.4'

loop_
_geom_angle_atom_site_label_1
_geom_angle_atom_site_label_2
_geom_angle_atom_site_label_3
_geom_angle
S1 Ru1 Cl1 86.22(4)
N3 Ru1 Cl1 89.85(8)
N3 Ru1 S1 81.48(8)
N3 Ru1 C12 131.21(13)
N3 Ru1 C13 102.06(12)
N3 Ru1 C14 91.80(13)
N3 Ru1 C15 109.80(12)
N3 Ru1 C17 167.99(13)
C12 Ru1 Cl1 89.21(11)
C12 Ru1 S1 147.01(11)
C13 Ru1 Cl1 112.66(12)
C13 Ru1 S1 160.62(12)
C13 Ru1 C12 36.11(13)
C14 Ru1 Cl1 149.62(12)
C14 Ru1 S1 124.01(12)
C14 Ru1 C12 67.24(15)
C14 Ru1 C13 37.60(15)
C14 Ru1 C15 37.69(15)
C14 Ru1 C17 79.97(15)
C15 Ru1 Cl1 160.05(10)
C15 Ru1 S1 93.11(12)
C15 Ru1 C12 80.52(15)
C15 Ru1 C13 67.69(16)
C16 Ru1 Cl1 121.81(10)
C16 Ru1 S1 87.73(11)
C16 Ru1 N3 145.85(13)
C16 Ru1 C12 67.22(15)
C16 Ru1 C13 78.72(15)
C16 Ru1 C14 67.78(15)
C16 Ru1 C15 38.30(13)
C16 Ru1 C17 37.42(14)
C17 Ru1 Cl1 92.89(10)
C17 Ru1 S1 110.36(11)
C17 Ru1 C12 37.25(14)
C17 Ru1 C13 66.12(14)
C17 Ru1 C15 68.63(14)
C2 S1 Ru1 99.57(13)
C1 N1 H1 118.4
C2 N1 H1 118.4
C2 N1 C1 123.2(3)
N3 N2 H2 119.8
C2 N2 H2 119.8
C2 N2 N3 120.4(3)
N2 N3 Ru1 114.4(2)
C3 N3 Ru1 129.2(2)
C3 N3 N2 115.8(3)
N1 C1 H1A 109.5
N1 C1 H1B 109.5
N1 C1 H1C 109.5
H1A C1 H1B 109.5
H1A C1 H1C 109.5
H1B C1 H1C 109.5
N1 C2 S1 122.3(3)
N1 C2 N2 116.7(3)
N2 C2 S1 121.1(3)
N3 C3 C4 123.6(3)
N3 C3 C5 120.2(3)
C5 C3 C4 116.1(3)
C3 C4 H4A 109.5
C3 C4 H4B 109.5
C3 C4 H4C 109.5
H4A C4 H4B 109.5
H4A C4 H4C 109.5
H4B C4 H4C 109.5
C6 C5 C3 120.7(4)
C10 C5 C3 119.6(4)
C10 C5 C6 119.4(4)
C5 C6 H6 120.2
C7 C6 C5 119.7(4)
C7 C6 H6 120.2
C6 C7 H7 119.9
C8 C7 C6 120.2(4)
C8 C7 H7 119.9
C7 C8 H8 119.6
C9 C8 C7 120.8(4)
C9 C8 H8 119.6
C8 C9 H9 120.4
C8 C9 C10 119.2(4)
C10 C9 H9 120.4
C5 C10 C9 120.5(4)
C5 C10 H10 119.7
C9 C10 H10 119.7
H11A C11 H11B 109.5
H11A C11 H11C 109.5
H11B C11 H11C 109.5
C12 C11 H11A 109.5
C12 C11 H11B 109.5
C12 C11 H11C 109.5
C11 C12 Ru1 130.7(3)
C13 C12 Ru1 70.7(2)
C13 C12 C11 122.6(4)
C13 C12 C17 117.1(4)
C17 C12 Ru1 67.4(2)
C17 C12 C11 120.3(4)
Ru1 C13 H13 132.1
C12 C13 Ru1 73.2(2)
C12 C13 H13 119.3
C12 C13 C14 121.4(4)
C14 C13 Ru1 68.4(2)
C14 C13 H13 119.3
Ru1 C14 H14 126.6
C13 C14 Ru1 74.0(2)
C13 C14 H14 119.3
C15 C14 Ru1 72.1(2)
C15 C14 C13 121.4(4)
C15 C14 H14 119.3
C14 C15 Ru1 70.2(2)
C14 C15 C16 116.5(4)
C14 C15 C18 124.4(4)
C16 C15 Ru1 69.4(2)
C16 C15 C18 119.1(4)
C18 C15 Ru1 130.9(3)
Ru1 C16 H16 129.3
C15 C16 Ru1 72.3(2)
C15 C16 H16 119.1
C17 C16 Ru1 71.9(2)
C17 C16 C15 121.9(4)
C17 C16 H16 119.1
Ru1 C17 H17 126.8
C12 C17 Ru1 75.3(2)
C12 C17 H17 119.2
C16 C17 Ru1 70.7(2)
C16 C17 C12 121.6(4)
C16 C17 H17 119.2
C15 C18 H18 104.3
C19 C18 C15 111.6(4)
C19 C18 H18 104.3
C19 C18 C20 116.5(5)
C20 C18 C15 114.2(4)
C20 C18 H18 104.3
C18 C19 H19A 109.5
C18 C19 H19B 109.5
C18 C19 H19C 109.5
H19A C19 H19B 109.5
H19A C19 H19C 109.5
H19B C19 H19C 109.5
C18 C20 H20A 109.5
C18 C20 H20B 109.5
C18 C20 H20C 109.5
H20A C20 H20B 109.5
H20A C20 H20C 109.5
H20B C20 H20C 109.5
Cl3 C21 H21 107.7
Cl4 C21 Cl3 111.3(3)
Cl4 C21 H21 107.7
Cl5 C21 Cl3 111.3(3)
Cl5 C21 Cl4 111.1(3)
Cl5 C21 H21 107.7

loop_
_geom_bond_atom_site_label_1
_geom_bond_atom_site_label_2
_geom_bond_distance
Ru1 Cl1 2.4055(10)
Ru1 S1 2.3512(10)
Ru1 N3 2.158(3)
Ru1 C12 2.271(4)
Ru1 C13 2.238(4)
Ru1 C14 2.165(4)
Ru1 C15 2.189(4)
Ru1 C16 2.152(4)
Ru1 C17 2.168(3)
Cl3 C21 1.753(5)
Cl4 C21 1.741(4)
Cl5 C21 1.728(5)
S1 C2 1.695(4)
N1 H1 0.8600
N1 C1 1.452(5)
N1 C2 1.310(4)
N2 H2 0.8600
N2 N3 1.398(4)
N2 C2 1.347(4)
N3 C3 1.292(4)
C1 H1A 0.9600
C1 H1B 0.9600
C1 H1C 0.9600
C3 C4 1.499(5)
C3 C5 1.473(5)
C4 H4A 0.9600
C4 H4B 0.9600
C4 H4C 0.9600
C5 C6 1.384(5)
C5 C10 1.372(5)
C6 H6 0.9300
C6 C7 1.384(6)
C7 H7 0.9300
C7 C8 1.367(6)
C8 H8 0.9300
C8 C9 1.362(6)
C9 H9 0.9300
C9 C10 1.395(6)
C10 H10 0.9300
C11 H11A 0.9600
C11 H11B 0.9600
C11 H11C 0.9600
C11 C12 1.500(6)
C12 C13 1.398(5)
C12 C17 1.421(5)
C13 H13 0.9300
C13 C14 1.421(6)
C14 H14 0.9300
C14 C15 1.407(6)
C15 C16 1.424(5)
C15 C18 1.515(6)
C16 H16 0.9300
C16 C17 1.386(5)
C17 H17 0.9300
C18 H18 0.9800
C18 C19 1.427(7)
C18 C20 1.503(6)
C19 H19A 0.9600
C19 H19B 0.9600
C19 H19C 0.9600
C20 H20A 0.9600
C20 H20B 0.9600
C20 H20C 0.9600
C21 H21 0.9800

loop_
_geom_torsion_atom_site_label_1
_geom_torsion_atom_site_label_2
_geom_torsion_atom_site_label_3
_geom_torsion_atom_site_label_4
_geom_torsion
Ru1 S1 C2 N1 176.6(3)
Ru1 S1 C2 N2 -4.0(3)
Ru1 N3 C3 C4 166.6(3)
Ru1 N3 C3 C5 -15.4(5)
Ru1 C12 C13 C14 -50.7(3)
Ru1 C12 C17 C16 55.7(3)
Ru1 C13 C14 C15 -56.6(3)
Ru1 C14 C15 C16 -53.4(3)
Ru1 C14 C15 C18 126.6(4)
Ru1 C15 C16 C17 -54.4(3)
Ru1 C15 C18 C19 -163.3(5)
Ru1 C15 C18 C20 62.0(6)
Ru1 C16 C17 C12 -57.9(3)
Cl1 Ru1 S1 C2 100.30(14)
Cl1 Ru1 N3 N2 -102.6(2)
Cl1 Ru1 N3 C3 87.2(3)
Cl1 Ru1 C12 C11 -15.5(4)
Cl1 Ru1 C12 C13 -132.3(2)
Cl1 Ru1 C12 C17 95.8(2)
Cl1 Ru1 C13 C12 53.3(3)
Cl1 Ru1 C13 C14 -172.0(2)
Cl1 Ru1 C14 C13 14.8(4)
Cl1 Ru1 C14 C15 146.3(2)
Cl1 Ru1 C15 C14 -124.7(3)
Cl1 Ru1 C15 C16 5.1(5)
Cl1 Ru1 C15 C18 116.4(4)
Cl1 Ru1 C16 C15 -177.9(2)
Cl1 Ru1 C16 C17 -44.5(3)
Cl1 Ru1 C17 C12 -84.9(2)
Cl1 Ru1 C17 C16 143.4(2)
S1 Ru1 N3 N2 -16.4(2)
S1 Ru1 N3 C3 173.4(3)
S1 Ru1 C12 C11 -97.3(4)
S1 Ru1 C12 C13 145.9(2)
S1 Ru1 C12 C17 14.0(3)
S1 Ru1 C13 C12 -113.1(3)
S1 Ru1 C13 C14 21.7(4)
S1 Ru1 C14 C13 -171.50(18)
S1 Ru1 C14 C15 -40.0(3)
S1 Ru1 C15 C14 147.8(2)
S1 Ru1 C15 C16 -82.4(2)
S1 Ru1 C15 C18 28.9(4)
S1 Ru1 C16 C15 97.9(2)
S1 Ru1 C16 C17 -128.7(2)
S1 Ru1 C17 C12 -171.9(2)
S1 Ru1 C17 C16 56.3(2)
N2 N3 C3 C4 -3.5(5)
N2 N3 C3 C5 174.6(3)
N3 Ru1 S1 C2 9.89(15)
N3 Ru1 C12 C11 73.6(4)
N3 Ru1 C12 C13 -43.2(3)
N3 Ru1 C12 C17 -175.1(2)
N3 Ru1 C13 C12 148.2(2)
N3 Ru1 C13 C14 -77.0(2)
N3 Ru1 C14 C13 107.6(2)
N3 Ru1 C14 C15 -120.9(2)
N3 Ru1 C15 C14 65.7(3)
N3 Ru1 C15 C16 -164.4(2)
N3 Ru1 C15 C18 -53.2(4)
N3 Ru1 C16 C15 26.7(4)
N3 Ru1 C16 C17 160.2(2)
N3 Ru1 C17 C12 18.1(7)
N3 Ru1 C17 C16 -113.7(6)
N3 N2 C2 S1 -9.7(5)
N3 N2 C2 N1 169.8(3)
N3 C3 C5 C6 117.0(4)
N3 C3 C5 C10 -69.2(5)
C1 N1 C2 S1 -1.0(6)
C1 N1 C2 N2 179.6(4)
C2 N2 N3 Ru1 19.6(4)
C2 N2 N3 C3 -168.8(3)
C3 C5 C6 C7 177.0(4)
C3 C5 C10 C9 -175.1(4)
C4 C3 C5 C6 -64.8(5)
C4 C3 C5 C10 109.0(4)
C5 C6 C7 C8 -2.7(7)
C6 C5 C10 C9 -1.2(6)
C6 C7 C8 C9 0.2(8)
C7 C8 C9 C10 1.8(8)
C8 C9 C10 C5 -1.2(7)
C10 C5 C6 C7 3.2(6)
C11 C12 C13 Ru1 -126.6(4)
C11 C12 C13 C14 -177.3(4)
C11 C12 C17 Ru1 125.1(4)
C11 C12 C17 C16 -179.1(4)
C12 Ru1 S1 C2 -177.0(2)
C12 Ru1 N3 N2 168.6(2)
C12 Ru1 N3 C3 -1.6(4)
C12 Ru1 C13 C14 134.7(4)
C12 Ru1 C14 C13 -27.0(2)
C12 Ru1 C14 C15 104.5(3)
C12 Ru1 C15 C14 -64.8(2)
C12 Ru1 C15 C16 65.0(2)
C12 Ru1 C15 C18 176.3(4)
C12 Ru1 C16 C15 -104.1(3)
C12 Ru1 C16 C17 29.3(2)
C12 Ru1 C17 C16 -131.8(3)
C12 C13 C14 Ru1 52.8(3)
C12 C13 C14 C15 -3.8(6)
C13 Ru1 S1 C2 -92.3(3)
C13 Ru1 N3 N2 144.3(2)
C13 Ru1 N3 C3 -26.0(3)
C13 Ru1 C12 C11 116.8(5)
C13 Ru1 C12 C17 -131.9(4)
C13 Ru1 C14 C15 131.5(3)
C13 Ru1 C15 C14 -29.6(2)
C13 Ru1 C15 C16 100.3(3)
C13 Ru1 C15 C18 -148.5(4)
C13 Ru1 C16 C15 -68.2(2)
C13 Ru1 C16 C17 65.3(2)
C13 Ru1 C17 C12 28.7(2)
C13 Ru1 C17 C16 -103.1(3)
C13 C12 C17 Ru1 -52.1(3)
C13 C12 C17 C16 3.7(5)
C13 C14 C15 Ru1 57.5(3)
C13 C14 C15 C16 4.1(6)
C13 C14 C15 C18 -175.9(4)
C14 Ru1 S1 C2 -76.51(19)
C14 Ru1 N3 N2 107.8(2)
C14 Ru1 N3 C3 -62.5(3)
C14 Ru1 C12 C11 144.8(5)
C14 Ru1 C12 C13 28.0(3)
C14 Ru1 C12 C17 -103.9(3)
C14 Ru1 C13 C12 -134.7(4)
C14 Ru1 C15 C16 129.9(4)
C14 Ru1 C15 C18 -118.9(5)
C14 Ru1 C16 C15 -30.5(2)
C14 Ru1 C16 C17 103.0(3)
C14 Ru1 C17 C12 65.4(2)
C14 Ru1 C17 C16 -66.4(2)
C14 C15 C16 Ru1 53.8(3)
C14 C15 C16 C17 -0.6(6)
C14 C15 C18 C19 103.8(6)
C14 C15 C18 C20 -30.9(7)
C15 Ru1 S1 C2 -99.68(17)
C15 Ru1 N3 N2 73.9(2)
C15 Ru1 N3 C3 -96.3(3)
C15 Ru1 C12 C11 -178.3(4)
C15 Ru1 C12 C13 64.9(3)
C15 Ru1 C12 C17 -67.0(2)
C15 Ru1 C13 C12 -105.1(3)
C15 Ru1 C13 C14 29.7(2)
C15 Ru1 C14 C13 -131.5(3)
C15 Ru1 C16 C17 133.4(4)
C15 Ru1 C17 C12 102.8(3)
C15 Ru1 C17 C16 -28.9(2)
C15 C16 C17 Ru1 54.5(3)
C15 C16 C17 C12 -3.4(6)
C16 Ru1 S1 C2 -137.61(17)
C16 Ru1 N3 N2 56.6(3)
C16 Ru1 N3 C3 -113.6(4)
C16 Ru1 C12 C11 -140.7(4)
C16 Ru1 C12 C13 102.4(3)
C16 Ru1 C12 C17 -29.5(2)
C16 Ru1 C13 C12 -66.6(3)
C16 Ru1 C13 C14 68.1(2)
C16 Ru1 C14 C13 -100.6(2)
C16 Ru1 C14 C15 30.9(2)
C16 Ru1 C15 C14 -129.9(4)
C16 Ru1 C15 C18 111.2(5)
C16 Ru1 C17 C12 131.8(3)
C16 C15 C18 C19 -76.1(7)
C16 C15 C18 C20 149.1(4)
C17 Ru1 S1 C2 -168.02(17)
C17 Ru1 N3 N2 154.1(5)
C17 Ru1 N3 C3 -16.1(8)
C17 Ru1 C12 C11 -111.3(5)
C17 Ru1 C12 C13 131.9(4)
C17 Ru1 C13 C12 -29.5(2)
C17 Ru1 C13 C14 105.2(3)
C17 Ru1 C14 C13 -63.6(2)
C17 Ru1 C14 C15 67.9(2)
C17 Ru1 C15 C14 -101.6(3)
C17 Ru1 C15 C16 28.3(2)
C17 Ru1 C15 C18 139.5(5)
C17 Ru1 C16 C15 -133.4(4)
C17 C12 C13 Ru1 50.5(3)
C17 C12 C13 C14 -0.1(5)
C18 C15 C16 Ru1 -126.2(4)
C18 C15 C16 C17 179.4(4)
